data_7711478
loop_
_publ_author_name
'Korona, Krzesimir'
'Kornowicz, Arkadiusz'
'Justyniak, Iwona'
'Terlecki, Micha\/l'
'Blachowski, Artur'
'Lewinski, Janusz'

_publ_section_title
;
 Non-redox reactivity of V(II) and Fe(II) formamidinates towards CO2
 resulting in the formation of novel M(II) carbamates
;
_journal_name_full 'Dalton Transactions'
_journal_paper_doi 10.1039/D2DT02274E
_journal_year 2022
_chemical_formula_sum 'C50 H70 Fe N4'
_chemical_formula_weight 782.95
_space_group_crystal_system monoclinic
_space_group_IT_number 4
_space_group_name_Hall 'P 2yb'
_space_group_name_H-M_alt 'P 1 21 1'
_atom_sites_solution_hydrogens geom
_audit_creation_method SHELXL-2018/3
_audit_update_record
;
2022-09-29 deposited with the CCDC.	2022-10-11 downloaded from the CCDC.
;
_cell_angle_alpha 90
_cell_angle_beta 107.628(7)
_cell_angle_gamma 90
_cell_formula_units_Z 2
_cell_length_a 12.2223(8)
_cell_length_b 16.0549(9)
_cell_length_c 12.3894(9)
_cell_measurement_reflns_used 4930
_cell_measurement_temperature 100(2)
_cell_measurement_theta_max 28.5740
_cell_measurement_theta_min 3.0640
_cell_volume 2317.0(3)
_computing_cell_refinement 'CrysAlisPro 1.171.40.45a (Rigaku OD, 2019)'
_computing_data_collection 'CrysAlisPro 1.171.40.45a (Rigaku OD, 2019)'
_computing_data_reduction 'CrysAlisPro 1.171.40.45a (Rigaku OD, 2019)'
_computing_molecular_graphics
;
CrystalMaker (Palmer, D. C. (2014) CrystalMaker Software Ltd, Begbroke, Oxfordshire, England.)
ORTEP III (Farrugia, L. J. (2012). J. Appl. Cryst. 45, 849-854.)
;
_computing_publication_material
;
WinGX: Farrugia, L. J. (2012). J. Appl. Cryst. 45, 849-854.)
;
_computing_structure_refinement 'SHELXL-2018/3 (Sheldrick, 2018)'
_computing_structure_solution 'SHELXT (Sheldrick, G. M. (2015). Acta Cryst. A71, 3-8)'
_diffrn_ambient_temperature 100(2)
_diffrn_detector_area_resol_mean 16.2974
_diffrn_measured_fraction_theta_full 0.999
_diffrn_measured_fraction_theta_max 0.949
_diffrn_measurement_device 'four-circle diffractometer'
_diffrn_measurement_device_type 'SuperNova, Dual, Cu at home/near, Eos'
_diffrn_measurement_method '\w scans'
_diffrn_radiation_type MoK\a
_diffrn_radiation_wavelength 0.71073
_diffrn_reflns_av_R_equivalents 0.0324
_diffrn_reflns_av_unetI/netI 0.0576
_diffrn_reflns_Laue_measured_fraction_full 0.999
_diffrn_reflns_Laue_measured_fraction_max 0.949
_diffrn_reflns_limit_h_max 14
_diffrn_reflns_limit_h_min -15
_diffrn_reflns_limit_k_max 19
_diffrn_reflns_limit_k_min -19
_diffrn_reflns_limit_l_max 15
_diffrn_reflns_limit_l_min -15
_diffrn_reflns_number 11640
_diffrn_reflns_point_group_measured_fraction_full 0.999
_diffrn_reflns_point_group_measured_fraction_max 0.948
_diffrn_reflns_theta_full 25.242
_diffrn_reflns_theta_max 26.999
_diffrn_reflns_theta_min 2.411
_diffrn_source 'micro-focus sealed X-ray tube'
_exptl_absorpt_coefficient_mu 0.361
_exptl_absorpt_correction_T_max 0.989
_exptl_absorpt_correction_T_min 0.962
_exptl_absorpt_correction_type multi-scan
_exptl_absorpt_process_details
;
CrysAlisPro 1.171.40.45a (Rigaku Oxford Diffraction, 2019)
Empirical absorption correction using spherical harmonics,
 implemented in SCALE3 ABSPACK scaling algorithm.
;
_exptl_crystal_colour blue
_exptl_crystal_density_diffrn 1.122
_exptl_crystal_description plate
_exptl_crystal_F_000 848
_exptl_crystal_size_max 0.14
_exptl_crystal_size_mid 0.09
_exptl_crystal_size_min 0.03
_refine_diff_density_max 1.493
_refine_diff_density_min -0.718
_refine_diff_density_rms 0.078
_refine_ls_abs_structure_details
;
 Twinning involves inversion, so Flack parameter cannot be determined
;
_refine_ls_extinction_method none
_refine_ls_goodness_of_fit_ref 1.034
_refine_ls_hydrogen_treatment constr
_refine_ls_matrix_type full
_refine_ls_number_parameters 516
_refine_ls_number_reflns 7617
_refine_ls_number_restraints 19
_refine_ls_restrained_S_all 1.042
_refine_ls_R_factor_all 0.0730
_refine_ls_R_factor_gt 0.0674
_refine_ls_shift/su_max 0.001
_refine_ls_shift/su_mean 0.000
_refine_ls_structure_factor_coef Fsqd
_refine_ls_weighting_details 'w=1/[\s^2^(Fo^2^)+(0.0886P)^2^+3.7858P] where P=(Fo^2^+2Fc^2^)/3'
_refine_ls_weighting_scheme calc
_refine_ls_wR_factor_gt 0.1686
_refine_ls_wR_factor_ref 0.1759
_reflns_Friedel_coverage 0.929
_reflns_Friedel_fraction_full 1.000
_reflns_Friedel_fraction_max 0.948
_reflns_number_gt 7069
_reflns_number_total 7617
_reflns_threshold_expression 'I > 2\s(I)'
_cod_data_source_file d2dt02274e2.cif
_cod_data_source_block shelx
_cod_original_sg_symbol_H-M 'P 21'
_cod_database_code 7711478
_shelx_shelxl_version_number 2018/3
_shelx_space_group_comment
;
The symmetry employed for this shelxl refinement is uniquely defined
by the following loop, which should always be used as a source of
symmetry information in preference to the above space-group names.
They are only intended as comments.
;

loop_
_space_group_symop_operation_xyz
'x, y, z'
'-x, y+1/2, -z'

loop_
_atom_site_label
_atom_site_type_symbol
_atom_site_fract_x
_atom_site_fract_y
_atom_site_fract_z
_atom_site_U_iso_or_equiv
_atom_site_adp_type
_atom_site_occupancy
_atom_site_site_symmetry_order
_atom_site_calc_flag
_atom_site_refinement_flags_posn
_atom_site_refinement_flags_adp
_atom_site_refinement_flags_occupancy
_atom_site_disorder_assembly
_atom_site_disorder_group
C1 C 0.2573(7) 0.6356(5) 0.7550(6) 0.0235(16) Uani 1 1 d . . . . .
C2 C 0.3425(7) 0.5825(5) 0.7367(6) 0.0323(18) Uani 1 1 d . . . . .
C3 C 0.3612(8) 0.5069(5) 0.7984(7) 0.0379(19) Uani 1 1 d . . . . .
H3 H 0.416361 0.468722 0.787465 0.046 Uiso 1 1 calc R U . . .
C4 C 0.3038(7) 0.4870(5) 0.8719(7) 0.039(2) Uani 1 1 d . . . . .
H4 H 0.318473 0.435497 0.911390 0.047 Uiso 1 1 calc R U . . .
C5 C 0.2229(7) 0.5420(5) 0.8901(6) 0.0350(19) Uani 1 1 d . . . . .
H5 H 0.184220 0.528373 0.943633 0.042 Uiso 1 1 calc R U . . .
C6 C 0.1983(7) 0.6166(4) 0.8304(6) 0.0273(17) Uani 1 1 d . . . . .
C7 C 0.4144(10) 0.6051(8) 0.6604(9) 0.060(2) Uani 1 1 d . U . . .
H7 H 0.380553 0.656637 0.617904 0.072 Uiso 1 1 calc R U . . .
C10 C 0.1067(7) 0.6757(6) 0.8463(7) 0.039(2) Uani 1 1 d . . . . .
H10 H 0.126867 0.732829 0.826441 0.047 Uiso 1 1 calc R U . . .
C11 C -0.0107(9) 0.6548(8) 0.7649(10) 0.059(3) Uani 1 1 d . . . . .
H11A H -0.010874 0.665753 0.687004 0.089 Uiso 1 1 calc R U . . .
H11B H -0.069281 0.689238 0.782441 0.089 Uiso 1 1 calc R U . . .
H11C H -0.027699 0.595797 0.772624 0.089 Uiso 1 1 calc R U . . .
C12 C 0.1018(10) 0.6795(9) 0.9678(9) 0.067(3) Uani 1 1 d . . . . .
H12A H 0.072149 0.626597 0.987020 0.100 Uiso 1 1 calc R U . . .
H12B H 0.051001 0.724985 0.974893 0.100 Uiso 1 1 calc R U . . .
H12C H 0.179053 0.689205 1.019495 0.100 Uiso 1 1 calc R U . . .
C13 C 0.1791(6) 0.7294(5) 0.5951(6) 0.0212(14) Uani 1 1 d . . . . .
H13 H 0.139219 0.686463 0.546105 0.025 Uiso 1 1 calc R U . . .
C14 C 0.1190(5) 0.8355(5) 0.4492(5) 0.0198(12) Uani 1 1 d . . . . .
C15 C 0.1644(6) 0.8176(4) 0.3616(6) 0.0238(15) Uani 1 1 d . . . . .
C16 C 0.1066(6) 0.8474(5) 0.2529(6) 0.0274(15) Uani 1 1 d . . . . .
H16 H 0.135764 0.835586 0.191631 0.033 Uiso 1 1 calc R U . . .
C17 C 0.0068(7) 0.8940(5) 0.2344(7) 0.0295(17) Uani 1 1 d . . . . .
H17 H -0.033384 0.912298 0.159995 0.035 Uiso 1 1 calc R U . . .
C18 C -0.0342(6) 0.9138(5) 0.3231(7) 0.0305(17) Uani 1 1 d . . . . .
H18 H -0.102192 0.946126 0.309168 0.037 Uiso 1 1 calc R U . . .
C19 C 0.0224(6) 0.8873(4) 0.4330(6) 0.0233(15) Uani 1 1 d . . . . .
C20 C 0.2803(7) 0.7737(5) 0.3818(7) 0.0303(17) Uani 1 1 d . . . . .
H20 H 0.304921 0.752701 0.461590 0.036 Uiso 1 1 calc R U . . .
C21 C 0.3720(6) 0.8344(7) 0.3695(7) 0.0375(18) Uani 1 1 d . . . . .
H21A H 0.354063 0.851754 0.290169 0.056 Uiso 1 1 calc R U . . .
H21B H 0.447205 0.807089 0.393269 0.056 Uiso 1 1 calc R U . . .
H21C H 0.373553 0.883446 0.417080 0.056 Uiso 1 1 calc R U . . .
C22 C 0.2690(9) 0.6983(6) 0.3034(11) 0.057(3) Uani 1 1 d . . . . .
H22A H 0.210560 0.660240 0.314357 0.086 Uiso 1 1 calc R U . . .
H22B H 0.342865 0.669253 0.321097 0.086 Uiso 1 1 calc R U . . .
H22C H 0.246325 0.717108 0.224427 0.086 Uiso 1 1 calc R U . . .
C23 C -0.0194(6) 0.9117(5) 0.5327(7) 0.0284(17) Uani 1 1 d . . . . .
H23 H 0.048284 0.909672 0.602466 0.034 Uiso 1 1 calc R U . . .
C24 C -0.0680(7) 1.0006(6) 0.5226(7) 0.0371(19) Uani 1 1 d . . . . .
H24A H -0.142179 1.002263 0.463087 0.056 Uiso 1 1 calc R U . . .
H24B H -0.014474 1.038986 0.503275 0.056 Uiso 1 1 calc R U . . .
H24C H -0.078506 1.017262 0.594906 0.056 Uiso 1 1 calc R U . . .
C25 C -0.1073(9) 0.8494(6) 0.5482(8) 0.046(2) Uani 1 1 d . . . . .
H25A H -0.129750 0.864519 0.615143 0.070 Uiso 1 1 calc R U . . .
H25B H -0.073544 0.793468 0.558348 0.070 Uiso 1 1 calc R U . . .
H25C H -0.175054 0.850049 0.481114 0.070 Uiso 1 1 calc R U . . .
C26 C 0.5582(5) 0.8399(5) 0.8898(5) 0.0201(12) Uani 1 1 d . . . . .
C27 C 0.6503(6) 0.8674(4) 0.8551(6) 0.0241(15) Uani 1 1 d . . . . .
C28 C 0.7601(5) 0.8370(6) 0.9144(6) 0.0274(14) Uani 1 1 d . . . . .
H28 H 0.824756 0.855679 0.893782 0.033 Uiso 1 1 calc R U . . .
C29 C 0.7755(7) 0.7807(5) 1.0020(6) 0.0293(17) Uani 1 1 d . . . . .
H29 H 0.850410 0.761134 1.041219 0.035 Uiso 1 1 calc R U . . .
C30 C 0.6834(6) 0.7530(4) 1.0320(6) 0.0227(15) Uani 1 1 d . . . . .
H30 H 0.695533 0.713985 1.092107 0.027 Uiso 1 1 calc R U . . .
C31 C 0.5713(6) 0.7804(4) 0.9771(5) 0.0203(14) Uani 1 1 d . . . . .
C32 C 0.6314(6) 0.9209(6) 0.7512(7) 0.0343(19) Uani 1 1 d . . . . .
H32 H 0.563460 0.957306 0.745077 0.041 Uiso 1 1 calc R U . . .
C33 C 0.6026(10) 0.8649(8) 0.6482(7) 0.066(4) Uani 1 1 d . . . . .
H33A H 0.670441 0.832164 0.648691 0.099 Uiso 1 1 calc R U . . .
H33B H 0.578850 0.899067 0.579459 0.099 Uiso 1 1 calc R U . . .
H33C H 0.539979 0.827309 0.649714 0.099 Uiso 1 1 calc R U . . .
C34 C 0.7337(8) 0.9775(5) 0.7527(7) 0.0355(19) Uani 1 1 d . . . . .
H34A H 0.749876 1.015112 0.817980 0.053 Uiso 1 1 calc R U . . .
H34B H 0.714733 1.010367 0.682760 0.053 Uiso 1 1 calc R U . . .
H34C H 0.801441 0.943180 0.758249 0.053 Uiso 1 1 calc R U . . .
C35 C 0.4694(6) 0.7509(5) 1.0104(6) 0.0238(15) Uani 1 1 d . . . . .
H35 H 0.402165 0.750331 0.940137 0.029 Uiso 1 1 calc R U . . .
C36 C 0.4068(6) 0.9448(4) 0.8361(6) 0.0181(14) Uani 1 1 d . . . . .
H36 H 0.450664 0.985909 0.885835 0.022 Uiso 1 1 calc R U . . .
C37 C 0.2385(6) 1.0332(4) 0.7617(7) 0.0228(16) Uani 1 1 d . . . . .
C38 C 0.4829(7) 0.6627(5) 1.0586(7) 0.0329(18) Uani 1 1 d . . . . .
H38A H 0.487783 0.623168 0.999942 0.049 Uiso 1 1 calc R U . . .
H38B H 0.416568 0.648837 1.084001 0.049 Uiso 1 1 calc R U . . .
H38C H 0.553180 0.659318 1.122968 0.049 Uiso 1 1 calc R U . . .
C39 C 0.4412(7) 0.8110(5) 1.0922(7) 0.0345(18) Uani 1 1 d . . . . .
H39A H 0.505842 0.813684 1.162028 0.052 Uiso 1 1 calc R U . . .
H39B H 0.372472 0.791722 1.109877 0.052 Uiso 1 1 calc R U . . .
H39C H 0.427007 0.866431 1.057736 0.052 Uiso 1 1 calc R U . . .
C40 C 0.2414(6) 1.0960(4) 0.6820(6) 0.0225(15) Uani 1 1 d . . . . .
C41 C 0.1639(6) 1.1631(5) 0.6719(6) 0.0276(16) Uani 1 1 d . . . . .
H41 H 0.163063 1.206258 0.619252 0.033 Uiso 1 1 calc R U . . .
C42 C 0.0909(6) 1.1678(5) 0.7350(6) 0.0283(17) Uani 1 1 d . . . . .
H42 H 0.038394 1.212989 0.723991 0.034 Uiso 1 1 calc R U . . .
C43 C 0.0919(6) 1.1084(5) 0.8141(6) 0.0243(12) Uani 1 1 d . U . . .
H43 H 0.041506 1.113211 0.859013 0.029 Uiso 1 1 calc R U . . .
C44 C 0.1678(6) 1.0394(4) 0.8298(6) 0.0231(13) Uani 1 1 d . U . . .
C45 C 0.3196(7) 1.0888(5) 0.6112(6) 0.0296(17) Uani 1 1 d . . . . .
H45 H 0.388855 1.057241 0.656390 0.036 Uiso 1 1 calc R U . . .
C46 C 0.2652(9) 1.0391(6) 0.5045(8) 0.046(2) Uani 1 1 d . . . . .
H46A H 0.231411 0.988066 0.523859 0.069 Uiso 1 1 calc R U . . .
H46B H 0.323913 1.024606 0.468553 0.069 Uiso 1 1 calc R U . . .
H46C H 0.205137 1.072523 0.452004 0.069 Uiso 1 1 calc R U . . .
C47 C 0.3630(9) 1.1765(5) 0.5814(8) 0.045(2) Uani 1 1 d . . . . .
H47A H 0.297377 1.208883 0.535514 0.067 Uiso 1 1 calc R U . . .
H47B H 0.417730 1.168015 0.538663 0.067 Uiso 1 1 calc R U . . .
H47C H 0.400653 1.206721 0.651508 0.067 Uiso 1 1 calc R U . . .
C48 C 0.1705(7) 0.9748(5) 0.9208(7) 0.0309(17) Uani 1 1 d . . . . .
H48 H 0.219872 0.927694 0.910348 0.037 Uiso 1 1 calc R U . . .
C49 C 0.2266(10) 1.0112(7) 1.0379(8) 0.057(3) Uani 1 1 d . . . . .
H49A H 0.301648 1.034589 1.041315 0.085 Uiso 1 1 calc R U . . .
H49B H 0.236749 0.967202 1.094976 0.085 Uiso 1 1 calc R U . . .
H49C H 0.177625 1.055199 1.052992 0.085 Uiso 1 1 calc R U . . .
C50 C 0.0537(9) 0.9390(7) 0.9129(10) 0.056(3) Uani 1 1 d . . . . .
H50A H 0.001445 0.984172 0.917601 0.084 Uiso 1 1 calc R U . . .
H50B H 0.061107 0.899882 0.975518 0.084 Uiso 1 1 calc R U . . .
H50C H 0.023014 0.909658 0.840681 0.084 Uiso 1 1 calc R U . . .
N1 N 0.2413(5) 0.7152(4) 0.7013(5) 0.0212(12) Uani 1 1 d . . . . .
N2 N 0.1767(5) 0.8080(4) 0.5623(5) 0.0202(12) Uani 1 1 d . . . . .
N3 N 0.4443(5) 0.8667(3) 0.8314(5) 0.0195(12) Uani 1 1 d . . . . .
N4 N 0.3045(5) 0.9595(4) 0.7662(5) 0.0208(12) Uani 1 1 d . . . . .
Fe1 Fe 0.29066(8) 0.83799(7) 0.71457(8) 0.0217(2) Uani 1 1 d . . . . .
C8 C 0.5395(11) 0.6243(9) 0.7254(10) 0.071(3) Uani 1 1 d . U . . .
H8A H 0.572874 0.577044 0.774423 0.107 Uiso 1 1 calc R U . . .
H8B H 0.543020 0.674218 0.771851 0.107 Uiso 1 1 calc R U . . .
H8C H 0.582797 0.633885 0.671688 0.107 Uiso 1 1 calc R U . . .
C9 C 0.4141(11) 0.5405(9) 0.5765(11) 0.072(2) Uani 1 1 d . U . . .
H9A H 0.459926 0.559260 0.528414 0.108 Uiso 1 1 calc R U . . .
H9B H 0.335065 0.530007 0.529408 0.108 Uiso 1 1 calc R U . . .
H9C H 0.447129 0.489072 0.615517 0.108 Uiso 1 1 calc R U . . .

loop_
_atom_site_aniso_label
_atom_site_aniso_U_11
_atom_site_aniso_U_22
_atom_site_aniso_U_33
_atom_site_aniso_U_23
_atom_site_aniso_U_13
_atom_site_aniso_U_12
C1 0.029(4) 0.016(4) 0.015(3) -0.006(3) -0.009(3) -0.003(3)
C2 0.049(5) 0.015(4) 0.027(4) 0.002(3) 0.003(3) 0.010(3)
C3 0.052(5) 0.019(4) 0.031(4) -0.001(3) -0.006(4) 0.010(4)
C4 0.046(5) 0.016(4) 0.034(4) 0.004(3) -0.021(4) -0.005(4)
C5 0.042(5) 0.034(5) 0.021(3) 0.001(3) -0.002(3) -0.017(4)
C6 0.036(4) 0.012(3) 0.023(3) -0.002(3) -0.007(3) -0.006(3)
C7 0.072(5) 0.068(5) 0.051(4) -0.021(4) 0.034(4) -0.003(4)
C10 0.042(5) 0.036(5) 0.041(4) -0.001(4) 0.014(4) -0.011(4)
C11 0.048(6) 0.059(7) 0.062(6) 0.007(6) 0.003(5) 0.012(5)
C12 0.066(7) 0.094(10) 0.049(6) -0.006(6) 0.030(5) -0.013(7)
C13 0.025(4) 0.015(3) 0.022(3) 0.000(3) 0.005(3) -0.001(3)
C14 0.019(3) 0.011(3) 0.023(3) 0.007(3) -0.003(2) -0.001(3)
C15 0.023(3) 0.018(4) 0.026(3) 0.005(3) 0.001(3) 0.002(3)
C16 0.036(4) 0.013(4) 0.029(3) 0.004(3) 0.005(3) -0.004(3)
C17 0.032(4) 0.018(4) 0.027(4) 0.007(3) -0.008(3) -0.003(3)
C18 0.019(3) 0.029(4) 0.035(4) 0.005(3) -0.005(3) 0.004(3)
C19 0.023(3) 0.013(4) 0.025(3) -0.003(3) -0.006(3) -0.003(3)
C20 0.031(4) 0.029(4) 0.033(4) 0.008(4) 0.013(3) 0.011(3)
C21 0.026(3) 0.038(4) 0.047(4) -0.019(5) 0.008(3) -0.010(4)
C22 0.048(6) 0.031(5) 0.092(8) -0.020(5) 0.020(5) 0.005(4)
C23 0.026(4) 0.021(4) 0.032(4) 0.001(3) -0.002(3) 0.001(3)
C24 0.040(5) 0.028(4) 0.036(4) -0.007(4) 0.001(4) 0.006(4)
C25 0.073(6) 0.021(5) 0.058(5) -0.013(4) 0.039(5) -0.014(4)
C26 0.021(3) 0.010(3) 0.021(3) -0.005(3) -0.006(2) 0.007(3)
C27 0.026(4) 0.018(3) 0.027(3) 0.007(3) 0.006(3) 0.009(3)
C28 0.021(3) 0.027(4) 0.033(3) 0.005(4) 0.006(3) 0.004(4)
C29 0.030(4) 0.027(4) 0.025(3) 0.004(3) -0.001(3) 0.009(3)
C30 0.027(4) 0.012(3) 0.023(3) 0.002(3) -0.002(3) 0.005(3)
C31 0.025(4) 0.012(3) 0.018(3) -0.002(3) -0.001(3) 0.003(3)
C32 0.023(4) 0.042(5) 0.037(4) 0.017(4) 0.008(3) 0.010(3)
C33 0.080(7) 0.085(10) 0.025(4) 0.016(5) 0.005(4) -0.039(6)
C34 0.050(5) 0.023(4) 0.037(4) 0.005(3) 0.018(4) -0.002(4)
C35 0.020(3) 0.021(4) 0.024(3) 0.006(3) -0.004(3) 0.002(3)
C36 0.022(3) 0.007(3) 0.021(3) 0.001(3) 0.000(3) 0.001(3)
C37 0.021(4) 0.005(3) 0.031(4) 0.003(3) -0.008(3) 0.001(3)
C38 0.035(4) 0.018(4) 0.037(4) 0.010(3) -0.003(3) -0.003(3)
C39 0.033(4) 0.036(5) 0.037(4) 0.009(4) 0.014(3) 0.004(3)
C40 0.018(3) 0.013(3) 0.028(3) 0.003(3) -0.005(3) 0.002(3)
C41 0.027(4) 0.015(4) 0.029(3) 0.009(3) -0.010(3) 0.002(3)
C42 0.024(4) 0.016(4) 0.036(4) -0.007(3) -0.005(3) 0.007(3)
C43 0.019(3) 0.019(3) 0.031(3) -0.006(2) 0.001(2) -0.003(2)
C44 0.020(3) 0.015(3) 0.029(3) -0.006(2) -0.001(2) -0.005(2)
C45 0.033(4) 0.018(4) 0.033(4) 0.018(3) 0.002(3) 0.003(3)
C46 0.056(6) 0.040(5) 0.050(5) -0.016(4) 0.028(5) -0.021(4)
C47 0.063(6) 0.027(4) 0.050(5) 0.001(4) 0.025(5) -0.011(4)
C48 0.028(4) 0.029(4) 0.037(4) 0.002(3) 0.012(3) 0.001(3)
C49 0.076(7) 0.051(6) 0.036(5) 0.012(5) 0.005(5) -0.017(6)
C50 0.056(6) 0.042(6) 0.068(7) 0.006(5) 0.016(5) -0.016(5)
N1 0.024(3) 0.014(3) 0.021(3) 0.002(2) -0.001(2) 0.006(2)
N2 0.022(3) 0.010(3) 0.019(3) 0.002(2) -0.009(2) 0.000(2)
N3 0.023(3) 0.009(3) 0.022(3) 0.004(2) 0.000(2) 0.005(2)
N4 0.023(3) 0.011(3) 0.022(3) 0.001(2) -0.002(2) 0.004(2)
Fe1 0.0236(5) 0.0106(4) 0.0232(4) 0.0001(4) -0.0044(3) 0.0017(4)
C8 0.091(6) 0.073(6) 0.055(5) -0.023(5) 0.030(4) -0.028(5)
C9 0.072(5) 0.087(6) 0.063(5) -0.030(5) 0.029(4) -0.020(5)

loop_
_atom_type_symbol
_atom_type_description
_atom_type_scat_dispersion_real
_atom_type_scat_dispersion_imag
_atom_type_scat_source
C C 0.0033 0.0016 'International Tables Vol C Tables 4.2.6.8 and 6.1.1.4'
H H 0.0000 0.0000 'International Tables Vol C Tables 4.2.6.8 and 6.1.1.4'
N N 0.0061 0.0033 'International Tables Vol C Tables 4.2.6.8 and 6.1.1.4'
Fe Fe 0.3463 0.8444 'International Tables Vol C Tables 4.2.6.8 and 6.1.1.4'

loop_
_geom_angle_atom_site_label_1
_geom_angle_atom_site_label_2
_geom_angle_atom_site_label_3
_geom_angle
_geom_angle_site_symmetry_1
_geom_angle_site_symmetry_3
_geom_angle_publ_flag
C6 C1 C2 122.5(7) . . ?
C6 C1 N1 119.3(7) . . ?
C2 C1 N1 117.9(7) . . ?
C1 C2 C3 115.9(8) . . ?
C1 C2 C7 123.3(8) . . ?
C3 C2 C7 120.8(9) . . ?
C4 C3 C2 122.4(8) . . ?
C3 C4 C5 120.0(7) . . ?
C6 C5 C4 120.6(8) . . ?
C1 C6 C5 118.5(8) . . ?
C1 C6 C10 120.4(7) . . ?
C5 C6 C10 121.1(8) . . ?
C9 C7 C2 113.2(10) . . ?
C9 C7 C8 107.7(10) . . ?
C2 C7 C8 113.3(9) . . ?
C11 C10 C6 111.1(8) . . ?
C11 C10 C12 110.6(8) . . ?
C6 C10 C12 113.7(8) . . ?
N2 C13 N1 115.0(6) . . ?
C15 C14 C19 121.8(6) . . ?
C15 C14 N2 120.3(6) . . ?
C19 C14 N2 117.6(6) . . ?
C14 C15 C16 118.4(6) . . ?
C14 C15 C20 122.3(6) . . ?
C16 C15 C20 119.1(7) . . ?
C17 C16 C15 120.3(7) . . ?
C18 C17 C16 120.4(7) . . ?
C17 C18 C19 121.1(7) . . ?
C18 C19 C14 117.7(7) . . ?
C18 C19 C23 121.7(6) . . ?
C14 C19 C23 120.6(6) . . ?
C21 C20 C22 111.6(7) . . ?
C21 C20 C15 111.0(7) . . ?
C22 C20 C15 111.0(7) . . ?
C25 C23 C19 110.8(6) . . ?
C25 C23 C24 110.5(7) . . ?
C19 C23 C24 112.9(7) . . ?
C27 C26 C31 122.3(6) . . ?
C27 C26 N3 120.2(6) . . ?
C31 C26 N3 117.3(6) . . ?
C26 C27 C28 117.5(6) . . ?
C26 C27 C32 121.0(6) . . ?
C28 C27 C32 121.2(6) . . ?
C29 C28 C27 121.3(7) . . ?
C30 C29 C28 120.0(7) . . ?
C29 C30 C31 122.2(7) . . ?
C30 C31 C26 116.7(6) . . ?
C30 C31 C35 122.5(6) . . ?
C26 C31 C35 120.8(6) . . ?
C27 C32 C33 108.6(7) . . ?
C27 C32 C34 114.4(7) . . ?
C33 C32 C34 109.9(7) . . ?
C31 C35 C39 111.0(6) . . ?
C31 C35 C38 113.6(6) . . ?
C39 C35 C38 110.4(6) . . ?
N4 C36 N3 114.2(6) . . ?
C44 C37 C40 121.7(7) . . ?
C44 C37 N4 119.2(7) . . ?
C40 C37 N4 118.9(7) . . ?
C41 C40 C37 116.4(7) . . ?
C41 C40 C45 122.7(7) . . ?
C37 C40 C45 120.9(6) . . ?
C42 C41 C40 122.2(7) . . ?
C41 C42 C43 120.7(7) . . ?
C42 C43 C44 120.5(7) . . ?
C37 C44 C43 118.4(7) . . ?
C37 C44 C48 121.7(7) . . ?
C43 C44 C48 119.9(7) . . ?
C40 C45 C46 111.4(7) . . ?
C40 C45 C47 112.9(7) . . ?
C46 C45 C47 110.7(7) . . ?
C50 C48 C49 110.5(8) . . ?
C50 C48 C44 113.7(7) . . ?
C49 C48 C44 110.3(7) . . ?
C13 N1 C1 125.1(6) . . ?
C13 N1 Fe1 88.9(4) . . ?
C1 N1 Fe1 145.8(5) . . ?
C13 N2 C14 123.5(6) . . ?
C13 N2 Fe1 89.8(4) . . ?
C14 N2 Fe1 146.0(5) . . ?
C36 N3 C26 123.6(6) . . ?
C36 N3 Fe1 89.3(4) . . ?
C26 N3 Fe1 146.7(5) . . ?
C36 N4 C37 126.2(6) . . ?
C36 N4 Fe1 90.4(4) . . ?
C37 N4 Fe1 142.1(5) . . ?
N2 Fe1 N4 119.0(2) . . ?
N2 Fe1 N3 158.9(2) . . ?
N4 Fe1 N3 66.0(2) . . ?
N2 Fe1 N1 66.2(2) . . ?
N4 Fe1 N1 159.3(2) . . ?
N3 Fe1 N1 117.2(2) . . ?

loop_
_geom_bond_atom_site_label_1
_geom_bond_atom_site_label_2
_geom_bond_distance
_geom_bond_site_symmetry_2
_geom_bond_publ_flag
C1 C6 1.377(12) . ?
C1 C2 1.416(11) . ?
C1 N1 1.426(10) . ?
C2 C3 1.417(11) . ?
C2 C7 1.517(13) . ?
C3 C4 1.345(14) . ?
C4 C5 1.394(13) . ?
C5 C6 1.392(11) . ?
C6 C10 1.525(12) . ?
C7 C9 1.468(15) . ?
C7 C8 1.528(16) . ?
C10 C11 1.521(13) . ?
C10 C12 1.525(12) . ?
C13 N2 1.323(9) . ?
C13 N1 1.325(9) . ?
C14 C15 1.391(10) . ?
C14 C19 1.409(10) . ?
C14 N2 1.435(8) . ?
C15 C16 1.402(9) . ?
C15 C20 1.533(10) . ?
C16 C17 1.390(11) . ?
C17 C18 1.376(12) . ?
C18 C19 1.394(10) . ?
C19 C23 1.523(11) . ?
C20 C21 1.528(12) . ?
C20 C22 1.532(12) . ?
C23 C25 1.522(11) . ?
C23 C24 1.536(11) . ?
C26 C27 1.393(10) . ?
C26 C31 1.415(10) . ?
C26 N3 1.426(8) . ?
C27 C28 1.407(9) . ?
C27 C32 1.506(10) . ?
C28 C29 1.381(11) . ?
C29 C30 1.363(11) . ?
C30 C31 1.404(10) . ?
C31 C35 1.501(11) . ?
C32 C33 1.512(13) . ?
C32 C34 1.542(12) . ?
C35 C39 1.513(11) . ?
C35 C38 1.527(10) . ?
C36 N4 1.309(9) . ?
C36 N3 1.343(9) . ?
C37 C44 1.381(12) . ?
C37 C40 1.419(10) . ?
C37 N4 1.424(9) . ?
C40 C41 1.415(10) . ?
C40 C45 1.485(11) . ?
C41 C42 1.354(12) . ?
C42 C43 1.366(11) . ?
C43 C44 1.420(10) . ?
C44 C48 1.524(11) . ?
C45 C46 1.515(12) . ?
C45 C47 1.586(11) . ?
C48 C50 1.515(12) . ?
C48 C49 1.522(12) . ?
N1 Fe1 2.054(6) . ?
N2 Fe1 2.034(5) . ?
N3 Fe1 2.047(6) . ?
N4 Fe1 2.044(6) . ?
